data_7701920
loop_
_publ_author_name
'Ellul, Charles E.'
'Lowe, John P.'
'Mahon, Mary F.'
'Raithby, Paul R.'
'Whittlesey, Michael K.'

_publ_section_title
;
 [Ru<sub>3</sub>(6-NHC)(CO)<sub>10</sub>]: synthesis, characterisation and
 reactivity of rare 46-electron tri-ruthenium clusters.
;
_journal_issue 13
_journal_name_full 'Dalton transactions (Cambridge, England : 2003)'
_journal_page_first 4518
_journal_page_last 4523
_journal_paper_doi 10.1039/c8dt00189h
_journal_volume 47
_journal_year 2018
_chemical_formula_moiety 'C27 H32 N4 O11 Ru4'
_chemical_formula_sum 'C27 H32 N4 O11 Ru4'
_chemical_formula_weight 992.84
_space_group_crystal_system monoclinic
_space_group_IT_number 14
_space_group_name_Hall '-P 2ybc'
_space_group_name_H-M_alt 'P 1 21/c 1'
_symmetry_space_group_name_Hall '-P 2ybc'
_symmetry_space_group_name_H-M 'P 1 21/c 1'
_atom_sites_solution_hydrogens geom
_atom_sites_solution_primary direct
_audit_creation_date 2017-07-26
_audit_creation_method
;
Olex2 1.2
(compiled 2017.07.20 svn.r3457 for OlexSys, GUI svn.r5370)
;
_audit_update_record
;
2017-07-26 deposited with the CCDC.
2018-03-05 downloaded from the CCDC.
;
_cell_angle_alpha 90
_cell_angle_beta 90.8531(9)
_cell_angle_gamma 90
_cell_formula_units_Z 4
_cell_length_a 8.33436(8)
_cell_length_b 12.16162(11)
_cell_length_c 32.9512(3)
_cell_measurement_reflns_used 25313
_cell_measurement_temperature 150.00(10)
_cell_measurement_theta_max 73.2780
_cell_measurement_theta_min 3.8750
_cell_volume 3339.54(5)
_computing_cell_refinement 'CrysAlisPro 1.171.38.41 (Rigaku OD, 2015)'
_computing_data_collection 'CrysAlisPro 1.171.38.41 (Rigaku OD, 2015)'
_computing_data_reduction 'CrysAlisPro 1.171.38.41 (Rigaku OD, 2015)'
_computing_molecular_graphics 'Olex2 (Dolomanov et al., 2009)'
_computing_publication_material 'Olex2 (Dolomanov et al., 2009)'
_computing_structure_refinement 'ShelXL (Sheldrick, 2015)'
_computing_structure_solution 'ShelXS (Sheldrick, 2008)'
_diffrn_ambient_temperature 150.00(2)
_diffrn_detector_area_resol_mean 8.1150
_diffrn_detector_type EosS2
_diffrn_measured_fraction_theta_full 1.000
_diffrn_measured_fraction_theta_max 0.999
_diffrn_measurement_device 'four-circle diffractometer'
_diffrn_measurement_device_type 'SuperNova, Dual, Cu at zero, EosS2'
_diffrn_measurement_method '\w scans'
_diffrn_radiation_type CuK\a
_diffrn_radiation_wavelength 1.54184
_diffrn_reflns_av_R_equivalents 0.0406
_diffrn_reflns_av_unetI/netI 0.0251
_diffrn_reflns_Laue_measured_fraction_full 1.000
_diffrn_reflns_Laue_measured_fraction_max 0.999
_diffrn_reflns_limit_h_max 10
_diffrn_reflns_limit_h_min -10
_diffrn_reflns_limit_k_max 9
_diffrn_reflns_limit_k_min -15
_diffrn_reflns_limit_l_max 40
_diffrn_reflns_limit_l_min -40
_diffrn_reflns_number 44338
_diffrn_reflns_point_group_measured_fraction_full 1.000
_diffrn_reflns_point_group_measured_fraction_max 0.999
_diffrn_reflns_theta_full 67.684
_diffrn_reflns_theta_max 73.462
_diffrn_reflns_theta_min 3.874
_exptl_absorpt_coefficient_mu 14.910
_exptl_absorpt_correction_T_max 1.00000
_exptl_absorpt_correction_T_min 0.49482
_exptl_absorpt_correction_type multi-scan
_exptl_absorpt_process_details
;
CrysAlisPro 1.171.38.41 (Rigaku Oxford Diffraction, 2015)
Empirical absorption correction using spherical harmonics,
 implemented in SCALE3 ABSPACK scaling algorithm.
Empirical correction (ABSPACK) includes:
- Absorption correction using spherical harmonics
- Frame scaling
;
_exptl_crystal_colour red
_exptl_crystal_colour_primary red
_exptl_crystal_density_diffrn 1.975
_exptl_crystal_description tabloid
_exptl_crystal_F_000 1944
_exptl_crystal_size_max 0.153
_exptl_crystal_size_mid 0.128
_exptl_crystal_size_min 0.039
_refine_diff_density_max 0.366
_refine_diff_density_min -0.785
_refine_diff_density_rms 0.111
_refine_ls_extinction_method none
_refine_ls_goodness_of_fit_ref 1.146
_refine_ls_hydrogen_treatment constr
_refine_ls_matrix_type full
_refine_ls_number_parameters 428
_refine_ls_number_reflns 6715
_refine_ls_number_restraints 0
_refine_ls_restrained_S_all 1.146
_refine_ls_R_factor_all 0.0244
_refine_ls_R_factor_gt 0.0234
_refine_ls_shift/su_max 0.002
_refine_ls_shift/su_mean 0.000
_refine_ls_structure_factor_coef Fsqd
_refine_ls_weighting_details 'w=1/[\s^2^(Fo^2^)+(0.0237P)^2^+2.7981P] where P=(Fo^2^+2Fc^2^)/3'
_refine_ls_weighting_scheme calc
_refine_ls_wR_factor_gt 0.0550
_refine_ls_wR_factor_ref 0.0555
_reflns_Friedel_coverage 0.000
_reflns_number_gt 6497
_reflns_number_total 6715
_reflns_threshold_expression 'I > 2\s(I)'
_cod_data_source_file c8dt00189h2.cif
_cod_data_source_block s16mkw8
_cod_original_cell_volume 3339.54(6)
_cod_database_code 7701920
_shelxl_version_number 2014-3
_shelx_space_group_comment
;
The symmetry employed for this shelxl refinement is uniquely defined
by the following loop, which should always be used as a source of
symmetry information in preference to the above space-group names.
They are only intended as comments.
;
_olex2_refinement_description
;
1. Fixed Uiso
 At 1.2 times of:
  All C(H,H) groups, All C(H,H,H,H) groups
 At 1.5 times of:
  All C(H,H,H) groups
2. Others
 Fixed Sof: H21A(0.75) H21B(0.75) H21C(0.25) H21D(0.25) C22(0.75) H22A(0.75)
 H22B(0.75) C22A(0.25) H22C(0.25) H22D(0.25) H23A(0.75) H23B(0.75) H23C(0.25)
 H23D(0.25)
3.a Secondary CH2 refined with riding coordinates:
 C13(H13A,H13B), C14(H14A,H14B), C15(H15A,H15B), C16(H16A,H16B), C18(H18A,
 H18B), C21(H21A,H21B), C21(H21C,H21D), C22(H22A,H22B), C22A(H22C,H22D),
 C23(H23A,H23B), C23(H23C,H23D), C24(H24A,H24B), C26(H26A,H26B)
3.b Idealised Me refined as rotating group:
 C17(H17A,H17B,H17C), C19(H19A,H19B,H19C), C25(H25A,H25B,H25C), C27(H27A,H27B,
 H27C)
;
_olex2_submission_special_instructions 'No special instructions were received'

loop_
_space_group_symop_operation_xyz
'x, y, z'
'-x, y+1/2, -z+1/2'
'-x, -y, -z'
'x, -y-1/2, z-1/2'

loop_
_atom_site_label
_atom_site_type_symbol
_atom_site_fract_x
_atom_site_fract_y
_atom_site_fract_z
_atom_site_U_iso_or_equiv
_atom_site_adp_type
_atom_site_occupancy
_atom_site_site_symmetry_order
_atom_site_calc_flag
_atom_site_refinement_flags_posn
_atom_site_refinement_flags_occupancy
_atom_site_disorder_assembly
_atom_site_disorder_group
Ru1 Ru 0.13188(2) 0.54627(2) 0.32124(2) 0.01600(5) Uani 1 1 d . . . .
Ru2 Ru 0.08705(2) 0.34686(2) 0.35300(2) 0.01601(5) Uani 1 1 d . . . .
Ru3 Ru 0.24502(2) 0.24573(2) 0.41314(2) 0.01777(5) Uani 1 1 d . . . .
Ru4 Ru 0.33877(2) 0.47522(2) 0.39202(2) 0.01669(5) Uani 1 1 d . . . .
O1 O -0.0656(3) 0.5837(2) 0.24574(7) 0.0410(6) Uani 1 1 d . . . .
O2 O 0.2429(3) 0.36555(17) 0.26843(6) 0.0299(5) Uani 1 1 d . . . .
O3 O -0.1689(3) 0.52772(18) 0.36789(7) 0.0312(5) Uani 1 1 d . . . .
O4 O -0.1681(3) 0.2001(2) 0.31592(8) 0.0418(6) Uani 1 1 d . . . .
O5 O 0.3251(3) 0.16170(17) 0.33172(6) 0.0279(4) Uani 1 1 d . . . .
O6 O -0.0763(3) 0.3250(2) 0.43637(7) 0.0344(5) Uani 1 1 d . . . .
O7 O 0.0989(4) 0.02426(19) 0.42716(8) 0.0455(6) Uani 1 1 d . . . .
O8 O 0.5583(3) 0.36832(19) 0.32888(7) 0.0313(5) Uani 1 1 d . . . .
O9 O 0.4650(3) 0.70615(19) 0.37683(7) 0.0411(6) Uani 1 1 d . . . .
O10 O 0.0750(3) 0.5574(2) 0.44878(8) 0.0452(6) Uani 1 1 d . . . .
O11 O 0.5784(3) 0.43928(19) 0.46204(7) 0.0355(5) Uani 1 1 d . . . .
N1 N 0.1631(3) 0.79203(19) 0.33036(7) 0.0229(5) Uani 1 1 d . . . .
N2 N 0.3270(3) 0.72441(19) 0.28113(7) 0.0223(5) Uani 1 1 d . . . .
N3 N 0.5585(3) 0.1731(2) 0.45145(7) 0.0258(5) Uani 1 1 d . . . .
N4 N 0.3787(3) 0.2345(2) 0.49874(7) 0.0292(5) Uani 1 1 d . . . .
C1 C 0.0056(3) 0.5725(2) 0.27530(9) 0.0243(6) Uani 1 1 d . . . .
C2 C 0.1846(3) 0.3967(2) 0.29849(8) 0.0202(5) Uani 1 1 d . . . .
C3 C -0.0531(3) 0.4873(2) 0.35528(8) 0.0220(5) Uani 1 1 d . . . .
C4 C -0.0732(3) 0.2577(2) 0.32917(9) 0.0245(6) Uani 1 1 d . . . .
C5 C 0.2525(3) 0.2209(2) 0.35203(8) 0.0207(5) Uani 1 1 d . . . .
C6 C 0.0225(3) 0.3150(2) 0.41165(9) 0.0219(5) Uani 1 1 d . . . .
C7 C 0.1605(4) 0.1079(2) 0.42243(9) 0.0273(6) Uani 1 1 d . . . .
C8 C 0.4751(3) 0.4064(2) 0.35172(8) 0.0227(5) Uani 1 1 d . . . .
C9 C 0.4094(4) 0.6208(2) 0.37994(8) 0.0263(6) Uani 1 1 d . . . .
C10 C 0.1693(4) 0.5249(2) 0.42741(10) 0.0288(6) Uani 1 1 d . . . .
C11 C 0.4865(4) 0.4457(2) 0.43621(9) 0.0237(6) Uani 1 1 d . . . .
C12 C 0.2192(3) 0.7054(2) 0.30985(8) 0.0186(5) Uani 1 1 d . . . .
C13 C 0.2279(4) 0.9045(2) 0.32798(10) 0.0331(7) Uani 1 1 d . . . .
H13A H 0.2387 0.9347 0.3551 0.040 Uiso 1 1 calc R . . .
H13B H 0.1537 0.9505 0.3127 0.040 Uiso 1 1 calc R . . .
C14 C 0.3895(4) 0.9055(3) 0.30777(10) 0.0328(7) Uani 1 1 d . . . .
H14A H 0.4191 0.9802 0.3008 0.039 Uiso 1 1 calc R . . .
H14B H 0.4710 0.8759 0.3260 0.039 Uiso 1 1 calc R . . .
C15 C 0.3769(4) 0.8360(2) 0.27006(9) 0.0295(6) Uani 1 1 d . . . .
H15A H 0.2991 0.8679 0.2513 0.035 Uiso 1 1 calc R . . .
H15B H 0.4799 0.8335 0.2568 0.035 Uiso 1 1 calc R . . .
C16 C 0.0326(4) 0.7783(2) 0.35908(9) 0.0283(6) Uani 1 1 d . . . .
H16A H 0.0603 0.8159 0.3842 0.034 Uiso 1 1 calc R . . .
H16B H 0.0200 0.7008 0.3652 0.034 Uiso 1 1 calc R . . .
C17 C -0.1249(5) 0.8231(4) 0.34278(15) 0.0555(11) Uani 1 1 d . . . .
H17A H -0.1484 0.7906 0.3168 0.083 Uiso 1 1 calc GR . . .
H17B H -0.1171 0.9014 0.3399 0.083 Uiso 1 1 calc GR . . .
H17C H -0.2090 0.8056 0.3613 0.083 Uiso 1 1 calc GR . . .
C18 C 0.4114(3) 0.6350(2) 0.26090(9) 0.0243(6) Uani 1 1 d . . . .
H18A H 0.4140 0.6498 0.2320 0.029 Uiso 1 1 calc R . . .
H18B H 0.3529 0.5670 0.2648 0.029 Uiso 1 1 calc R . . .
C19 C 0.5810(4) 0.6209(3) 0.27678(10) 0.0293(6) Uani 1 1 d . . . .
H19A H 0.6298 0.5591 0.2637 0.044 Uiso 1 1 calc GR . . .
H19B H 0.5794 0.6086 0.3055 0.044 Uiso 1 1 calc GR . . .
H19C H 0.6417 0.6862 0.2712 0.044 Uiso 1 1 calc GR . . .
C20 C 0.4139(4) 0.2142(2) 0.45979(8) 0.0224(5) Uani 1 1 d . . . .
C21 C 0.6846(4) 0.1513(3) 0.48202(10) 0.0388(8) Uani 1 1 d . . . .
H21A H 0.7587 0.2128 0.4830 0.047 Uiso 0.75 1 calc R P A 1
H21B H 0.7442 0.0862 0.4743 0.047 Uiso 0.75 1 calc R P A 1
H21C H 0.6904 0.0729 0.4872 0.047 Uiso 0.25 1 calc R P B 2
H21D H 0.7874 0.1747 0.4716 0.047 Uiso 0.25 1 calc R P B 2
C22 C 0.6147(6) 0.1345(5) 0.52315(13) 0.0394(11) Uani 0.75 1 d . P C 1
H22A H 0.5638 0.0629 0.5243 0.047 Uiso 0.75 1 calc R P C 1
H22B H 0.6999 0.1363 0.5435 0.047 Uiso 0.75 1 calc R P C 1
C22A C 0.653(2) 0.2089(17) 0.5198(4) 0.047(4) Uani 0.25 1 d . P C 2
H22C H 0.7111 0.1708 0.5413 0.057 Uiso 0.25 1 calc R P C 2
H22D H 0.7000 0.2817 0.5177 0.057 Uiso 0.25 1 calc R P C 2
C23 C 0.4939(5) 0.2218(4) 0.53222(10) 0.0449(9) Uani 1 1 d . . . .
H23A H 0.4373 0.2025 0.5567 0.054 Uiso 0.75 1 calc R P C 1
H23B H 0.5487 0.2911 0.5370 0.054 Uiso 0.75 1 calc R P C 1
H23C H 0.4876 0.2859 0.5497 0.054 Uiso 0.25 1 calc R P C 2
H23D H 0.4639 0.1582 0.5482 0.054 Uiso 0.25 1 calc R P C 2
C24 C 0.6080(4) 0.1581(3) 0.40925(9) 0.0281(6) Uani 1 1 d . . . .
H24A H 0.7136 0.1900 0.4060 0.034 Uiso 1 1 calc R . . .
H24B H 0.5341 0.1976 0.3915 0.034 Uiso 1 1 calc R . . .
C25 C 0.6130(5) 0.0390(3) 0.39614(12) 0.0467(9) Uani 1 1 d . . . .
H25A H 0.6365 0.0350 0.3677 0.070 Uiso 1 1 calc GR . . .
H25B H 0.5108 0.0053 0.4009 0.070 Uiso 1 1 calc GR . . .
H25C H 0.6948 0.0010 0.4114 0.070 Uiso 1 1 calc GR . . .
C26 C 0.2241(4) 0.2823(3) 0.50985(9) 0.0339(7) Uani 1 1 d . . . .
H26A H 0.1738 0.3145 0.4859 0.041 Uiso 1 1 calc R . . .
H26B H 0.2421 0.3406 0.5295 0.041 Uiso 1 1 calc R . . .
C27 C 0.1117(5) 0.1974(3) 0.52773(11) 0.0420(8) Uani 1 1 d . . . .
H27A H 0.0893 0.1414 0.5079 0.063 Uiso 1 1 calc GR . . .
H27B H 0.0134 0.2325 0.5353 0.063 Uiso 1 1 calc GR . . .
H27C H 0.1615 0.1648 0.5513 0.063 Uiso 1 1 calc GR . . .

loop_
_atom_site_aniso_label
_atom_site_aniso_U_11
_atom_site_aniso_U_22
_atom_site_aniso_U_33
_atom_site_aniso_U_23
_atom_site_aniso_U_13
_atom_site_aniso_U_12
Ru1 0.01621(10) 0.01404(9) 0.01782(10) 0.00012(7) 0.00208(7) 0.00066(7)
Ru2 0.01602(10) 0.01353(9) 0.01847(9) -0.00083(6) -0.00007(7) -0.00188(7)
Ru3 0.02239(10) 0.01467(10) 0.01625(10) 0.00063(6) 0.00025(7) -0.00268(7)
Ru4 0.01936(10) 0.01426(9) 0.01646(9) -0.00219(7) 0.00080(7) -0.00329(7)
O1 0.0309(12) 0.0604(16) 0.0314(12) 0.0068(11) -0.0091(10) 0.0012(11)
O2 0.0390(12) 0.0265(11) 0.0244(10) -0.0044(8) 0.0098(9) 0.0050(9)
O3 0.0231(10) 0.0289(11) 0.0419(12) 0.0009(9) 0.0117(9) 0.0040(9)
O4 0.0299(12) 0.0419(14) 0.0532(15) -0.0160(12) -0.0083(11) -0.0109(11)
O5 0.0361(11) 0.0215(10) 0.0260(10) -0.0044(8) 0.0011(9) 0.0071(9)
O6 0.0307(11) 0.0393(13) 0.0335(12) -0.0008(9) 0.0135(9) -0.0047(10)
O7 0.0673(18) 0.0244(12) 0.0450(14) 0.0013(10) 0.0071(13) -0.0188(12)
O8 0.0285(11) 0.0354(12) 0.0303(11) -0.0054(9) 0.0086(9) 0.0015(9)
O9 0.0705(17) 0.0268(12) 0.0255(11) 0.0033(9) -0.0126(11) -0.0220(12)
O10 0.0453(14) 0.0428(14) 0.0482(15) -0.0182(12) 0.0189(12) 0.0020(12)
O11 0.0391(13) 0.0356(12) 0.0313(12) -0.0001(9) -0.0131(10) -0.0055(10)
N1 0.0277(12) 0.0155(11) 0.0257(12) -0.0006(9) 0.0078(9) 0.0004(9)
N2 0.0277(12) 0.0165(11) 0.0230(11) -0.0002(9) 0.0080(9) -0.0014(9)
N3 0.0287(13) 0.0278(12) 0.0208(11) 0.0069(9) -0.0055(9) -0.0052(10)
N4 0.0380(14) 0.0330(13) 0.0165(11) 0.0021(10) -0.0018(10) -0.0049(11)
C1 0.0188(13) 0.0263(14) 0.0278(14) 0.0010(11) 0.0027(11) 0.0002(11)
C2 0.0198(12) 0.0161(12) 0.0246(13) 0.0000(10) -0.0001(10) 0.0030(10)
C3 0.0207(13) 0.0203(13) 0.0252(13) -0.0003(10) 0.0045(10) -0.0030(11)
C4 0.0199(13) 0.0249(14) 0.0285(14) -0.0035(11) -0.0025(11) 0.0004(11)
C5 0.0239(13) 0.0177(12) 0.0206(12) -0.0018(10) -0.0004(10) -0.0030(10)
C6 0.0216(13) 0.0176(12) 0.0265(13) -0.0008(10) 0.0025(10) -0.0058(10)
C7 0.0374(16) 0.0214(14) 0.0230(13) 0.0014(11) 0.0005(12) -0.0049(12)
C8 0.0236(13) 0.0213(13) 0.0233(13) 0.0003(10) -0.0005(11) -0.0047(11)
C9 0.0413(17) 0.0210(14) 0.0165(12) -0.0014(10) -0.0048(11) -0.0066(12)
C10 0.0343(16) 0.0213(14) 0.0307(15) -0.0064(11) 0.0030(13) -0.0038(12)
C11 0.0297(15) 0.0188(13) 0.0226(13) -0.0012(10) 0.0018(11) -0.0038(11)
C12 0.0208(12) 0.0169(12) 0.0180(12) 0.0016(9) 0.0006(9) 0.0011(10)
C13 0.0496(19) 0.0170(14) 0.0331(16) -0.0033(11) 0.0136(14) 0.0014(13)
C14 0.0446(18) 0.0192(14) 0.0347(16) 0.0010(12) 0.0077(14) -0.0064(13)
C15 0.0393(17) 0.0211(14) 0.0285(15) 0.0036(11) 0.0113(12) -0.0038(12)
C16 0.0341(16) 0.0212(14) 0.0301(15) -0.0047(11) 0.0127(12) 0.0002(12)
C17 0.035(2) 0.068(3) 0.064(3) -0.009(2) 0.0118(18) 0.0128(19)
C18 0.0260(14) 0.0224(13) 0.0247(13) -0.0049(11) 0.0072(11) -0.0029(11)
C19 0.0296(15) 0.0248(15) 0.0337(15) -0.0022(12) 0.0036(12) 0.0006(12)
C20 0.0322(15) 0.0185(12) 0.0165(12) 0.0015(10) -0.0030(10) -0.0073(11)
C21 0.0322(17) 0.053(2) 0.0310(17) 0.0131(15) -0.0108(13) -0.0057(15)
C22 0.041(3) 0.051(3) 0.025(2) 0.018(2) -0.0156(18) -0.015(2)
C22A 0.048(9) 0.065(11) 0.029(7) 0.003(7) -0.025(6) -0.002(8)
C23 0.055(2) 0.061(2) 0.0188(15) 0.0026(15) -0.0083(14) -0.0080(19)
C24 0.0263(14) 0.0336(16) 0.0243(14) 0.0041(12) -0.0016(11) 0.0004(12)
C25 0.063(3) 0.037(2) 0.040(2) -0.0017(15) 0.0021(17) 0.0138(18)
C26 0.049(2) 0.0320(16) 0.0205(14) -0.0043(12) 0.0036(13) 0.0020(14)
C27 0.044(2) 0.048(2) 0.0351(18) 0.0026(15) 0.0108(15) 0.0012(16)

loop_
_atom_type_symbol
_atom_type_description
_atom_type_scat_dispersion_real
_atom_type_scat_dispersion_imag
_atom_type_scat_source
C C 0.0181 0.0091 'International Tables Vol C Tables 4.2.6.8 and 6.1.1.4'
H H 0.0000 0.0000 'International Tables Vol C Tables 4.2.6.8 and 6.1.1.4'
N N 0.0311 0.0180 'International Tables Vol C Tables 4.2.6.8 and 6.1.1.4'
O O 0.0492 0.0322 'International Tables Vol C Tables 4.2.6.8 and 6.1.1.4'
Ru Ru 0.0552 3.2960 'International Tables Vol C Tables 4.2.6.8 and 6.1.1.4'

loop_
_geom_angle_atom_site_label_1
_geom_angle_atom_site_label_2
_geom_angle_atom_site_label_3
_geom_angle
Ru2 Ru1 Ru4 61.111(7)
C1 Ru1 Ru2 113.23(9)
C1 Ru1 Ru4 173.00(9)
C1 Ru1 C2 88.64(12)
C1 Ru1 C3 94.84(12)
C1 Ru1 C12 83.67(11)
C2 Ru1 Ru2 50.16(8)
C2 Ru1 Ru4 84.46(8)
C2 Ru1 C3 93.31(11)
C2 Ru1 C12 133.25(11)
C3 Ru1 Ru2 49.99(8)
C3 Ru1 Ru4 84.40(8)
C3 Ru1 C12 133.19(11)
C12 Ru1 Ru2 163.06(7)
C12 Ru1 Ru4 101.95(7)
Ru1 Ru2 Ru4 65.184(7)
Ru3 Ru2 Ru1 129.828(9)
Ru3 Ru2 Ru4 64.685(7)
C2 Ru2 Ru1 48.39(7)
C2 Ru2 Ru3 125.70(7)
C2 Ru2 Ru4 86.35(8)
C3 Ru2 Ru1 49.26(7)
C3 Ru2 Ru3 128.79(8)
C3 Ru2 Ru4 86.82(8)
C3 Ru2 C2 91.09(10)
C4 Ru2 Ru1 117.54(9)
C4 Ru2 Ru3 112.58(9)
C4 Ru2 Ru4 177.25(9)
C4 Ru2 C2 95.28(12)
C4 Ru2 C3 95.35(12)
C4 Ru2 C5 92.08(11)
C4 Ru2 C6 95.15(12)
C5 Ru2 Ru1 124.83(8)
C5 Ru2 Ru3 49.09(7)
C5 Ru2 Ru4 85.82(7)
C5 Ru2 C2 86.13(10)
C5 Ru2 C3 172.28(11)
C6 Ru2 Ru1 125.54(8)
C6 Ru2 Ru3 49.10(8)
C6 Ru2 Ru4 83.23(7)
C6 Ru2 C2 169.57(11)
C6 Ru2 C3 88.04(11)
C6 Ru2 C5 93.39(11)
Ru2 Ru3 Ru4 61.495(7)
C5 Ru3 Ru2 49.87(8)
C5 Ru3 Ru4 84.03(8)
C5 Ru3 C20 131.66(11)
C6 Ru3 Ru2 49.56(8)
C6 Ru3 Ru4 81.32(7)
C6 Ru3 C5 94.52(11)
C6 Ru3 C20 133.79(11)
C7 Ru3 Ru2 110.92(10)
C7 Ru3 Ru4 172.01(10)
C7 Ru3 C5 92.68(12)
C7 Ru3 C6 91.71(13)
C7 Ru3 C20 88.08(12)
C20 Ru3 Ru2 160.99(7)
C20 Ru3 Ru4 99.55(7)
Ru2 Ru4 Ru1 53.705(6)
Ru2 Ru4 Ru3 53.820(6)
Ru3 Ru4 Ru1 107.499(8)
C8 Ru4 Ru1 85.89(8)
C8 Ru4 Ru2 83.81(8)
C8 Ru4 Ru3 85.11(8)
C9 Ru4 Ru1 75.33(9)
C9 Ru4 Ru2 129.03(9)
C9 Ru4 Ru3 176.97(9)
C9 Ru4 C8 94.09(12)
C9 Ru4 C10 93.77(13)
C9 Ru4 C11 97.74(12)
C10 Ru4 Ru1 87.85(10)
C10 Ru4 Ru2 84.60(9)
C10 Ru4 Ru3 87.47(9)
C10 Ru4 C8 168.39(12)
C11 Ru4 Ru1 172.98(8)
C11 Ru4 Ru2 133.23(8)
C11 Ru4 Ru3 79.41(8)
C11 Ru4 C8 93.59(12)
C11 Ru4 C10 93.81(13)
C12 N1 C13 124.9(2)
C12 N1 C16 120.4(2)
C16 N1 C13 114.7(2)
C12 N2 C15 122.2(2)
C12 N2 C18 121.9(2)
C18 N2 C15 115.7(2)
C20 N3 C21 124.4(3)
C20 N3 C24 120.5(2)
C24 N3 C21 114.8(3)
C20 N4 C23 123.5(3)
C20 N4 C26 121.1(3)
C23 N4 C26 115.1(3)
O1 C1 Ru1 175.4(3)
Ru1 C2 Ru2 81.45(10)
O2 C2 Ru1 134.4(2)
O2 C2 Ru2 144.1(2)
Ru1 C3 Ru2 80.75(10)
O3 C3 Ru1 133.0(2)
O3 C3 Ru2 146.2(2)
O4 C4 Ru2 176.9(3)
Ru3 C5 Ru2 81.04(10)
O5 C5 Ru2 145.6(2)
O5 C5 Ru3 133.3(2)
Ru3 C6 Ru2 81.34(10)
O6 C6 Ru2 146.2(2)
O6 C6 Ru3 132.4(2)
O7 C7 Ru3 175.7(3)
O8 C8 Ru4 177.8(3)
O9 C9 Ru4 171.2(3)
O10 C10 Ru4 176.9(3)
O11 C11 Ru4 173.0(3)
N1 C12 Ru1 120.62(19)
N2 C12 Ru1 121.60(19)
N2 C12 N1 117.7(2)
N1 C13 H13A 109.4
N1 C13 H13B 109.4
N1 C13 C14 111.1(2)
H13A C13 H13B 108.0
C14 C13 H13A 109.4
C14 C13 H13B 109.4
C13 C14 H14A 110.1
C13 C14 H14B 110.1
H14A C14 H14B 108.4
C15 C14 C13 107.9(3)
C15 C14 H14A 110.1
C15 C14 H14B 110.1
N2 C15 C14 109.3(2)
N2 C15 H15A 109.8
N2 C15 H15B 109.8
C14 C15 H15A 109.8
C14 C15 H15B 109.8
H15A C15 H15B 108.3
N1 C16 H16A 109.1
N1 C16 H16B 109.1
N1 C16 C17 112.3(3)
H16A C16 H16B 107.9
C17 C16 H16A 109.1
C17 C16 H16B 109.1
C16 C17 H17A 109.5
C16 C17 H17B 109.5
C16 C17 H17C 109.5
H17A C17 H17B 109.5
H17A C17 H17C 109.5
H17B C17 H17C 109.5
N2 C18 H18A 109.1
N2 C18 H18B 109.1
N2 C18 C19 112.4(2)
H18A C18 H18B 107.9
C19 C18 H18A 109.1
C19 C18 H18B 109.1
C18 C19 H19A 109.5
C18 C19 H19B 109.5
C18 C19 H19C 109.5
H19A C19 H19B 109.5
H19A C19 H19C 109.5
H19B C19 H19C 109.5
N3 C20 Ru3 120.9(2)
N3 C20 N4 118.4(3)
N4 C20 Ru3 120.7(2)
N3 C21 H21A 109.4
N3 C21 H21B 109.4
N3 C21 H21C 109.4
N3 C21 H21D 109.4
N3 C21 C22 111.2(3)
H21A C21 H21B 108.0
H21C C21 H21D 108.0
C22 C21 H21A 109.4
C22 C21 H21B 109.4
C22A C21 N3 111.3(6)
C22A C21 H21C 109.4
C22A C21 H21D 109.4
C21 C22 H22A 109.5
C21 C22 H22B 109.5
H22A C22 H22B 108.1
C23 C22 C21 110.9(4)
C23 C22 H22A 109.5
C23 C22 H22B 109.5
C21 C22A H22C 107.6
C21 C22A H22D 107.6
H22C C22A H22D 107.0
C23 C22A C21 119.0(10)
C23 C22A H22C 107.6
C23 C22A H22D 107.6
N4 C23 C22 111.2(3)
N4 C23 H23A 109.4
N4 C23 H23B 109.4
N4 C23 H23C 108.8
N4 C23 H23D 108.8
C22 C23 H23A 109.4
C22 C23 H23B 109.4
C22A C23 N4 113.9(6)
C22A C23 H23C 108.8
C22A C23 H23D 108.8
H23A C23 H23B 108.0
H23C C23 H23D 107.7
N3 C24 H24A 108.9
N3 C24 H24B 108.9
N3 C24 C25 113.5(3)
H24A C24 H24B 107.7
C25 C24 H24A 108.9
C25 C24 H24B 108.9
C24 C25 H25A 109.5
C24 C25 H25B 109.5
C24 C25 H25C 109.5
H25A C25 H25B 109.5
H25A C25 H25C 109.5
H25B C25 H25C 109.5
N4 C26 H26A 109.2
N4 C26 H26B 109.2
N4 C26 C27 112.2(3)
H26A C26 H26B 107.9
C27 C26 H26A 109.2
C27 C26 H26B 109.2
C26 C27 H27A 109.5
C26 C27 H27B 109.5
C26 C27 H27C 109.5
H27A C27 H27B 109.5
H27A C27 H27C 109.5
H27B C27 H27C 109.5

loop_
_geom_bond_atom_site_label_1
_geom_bond_atom_site_label_2
_geom_bond_distance
Ru1 Ru2 2.6698(3)
Ru1 Ru4 3.0066(3)
Ru1 C1 1.858(3)
Ru1 C2 2.018(3)
Ru1 C3 2.049(3)
Ru1 C12 2.104(3)
Ru2 Ru3 2.6639(3)
Ru2 Ru4 2.9002(3)
Ru2 C2 2.073(3)
Ru2 C3 2.072(3)
Ru2 C4 1.883(3)
Ru2 C5 2.062(3)
Ru2 C6 2.051(3)
Ru3 Ru4 2.9834(3)
Ru3 C5 2.038(3)
Ru3 C6 2.037(3)
Ru3 C7 1.845(3)
Ru3 C20 2.104(3)
Ru4 C8 1.949(3)
Ru4 C9 1.909(3)
Ru4 C10 1.942(3)
Ru4 C11 1.926(3)
O1 C1 1.141(4)
O2 C2 1.173(3)
O3 C3 1.165(4)
O4 C4 1.139(4)
O5 C5 1.160(3)
O6 C6 1.173(4)
O7 C7 1.151(4)
O8 C8 1.130(4)
O9 C9 1.142(4)
O10 C10 1.134(4)
O11 C11 1.139(4)
N1 C12 1.339(4)
N1 C13 1.473(4)
N1 C16 1.462(4)
N2 C12 1.334(3)
N2 C15 1.468(4)
N2 C18 1.462(3)
N3 C20 1.337(4)
N3 C21 1.469(4)
N3 C24 1.468(4)
N4 C20 1.344(4)
N4 C23 1.460(4)
N4 C26 1.465(4)
C13 H13A 0.9700
C13 H13B 0.9700
C13 C14 1.512(4)
C14 H14A 0.9700
C14 H14B 0.9700
C14 C15 1.505(4)
C15 H15A 0.9700
C15 H15B 0.9700
C16 H16A 0.9700
C16 H16B 0.9700
C16 C17 1.512(5)
C17 H17A 0.9600
C17 H17B 0.9600
C17 H17C 0.9600
C18 H18A 0.9700
C18 H18B 0.9700
C18 C19 1.509(4)
C19 H19A 0.9600
C19 H19B 0.9600
C19 H19C 0.9600
C21 H21A 0.9700
C21 H21B 0.9700
C21 H21C 0.9700
C21 H21D 0.9700
C21 C22 1.497(6)
C21 C22A 1.455(17)
C22 H22A 0.9700
C22 H22B 0.9700
C22 C23 1.496(7)
C22A H22C 0.9700
C22A H22D 0.9700
C22A C23 1.405(18)
C23 H23A 0.9700
C23 H23B 0.9700
C23 H23C 0.9700
C23 H23D 0.9700
C24 H24A 0.9700
C24 H24B 0.9700
C24 C25 1.512(5)
C25 H25A 0.9600
C25 H25B 0.9600
C25 H25C 0.9600
C26 H26A 0.9700
C26 H26B 0.9700
C26 C27 1.518(5)
C27 H27A 0.9600
C27 H27B 0.9600
C27 H27C 0.9600

loop_
_geom_torsion_atom_site_label_1
_geom_torsion_atom_site_label_2
_geom_torsion_atom_site_label_3
_geom_torsion_atom_site_label_4
_geom_torsion
N1 C13 C14 C15 46.6(4)
N3 C21 C22 C23 -46.8(5)
N3 C21 C22A C23 35.0(16)
C12 N1 C13 C14 -13.9(4)
C12 N1 C16 C17 -106.0(3)
C12 N2 C15 C14 38.5(4)
C12 N2 C18 C19 -102.5(3)
C13 N1 C12 Ru1 173.0(2)
C13 N1 C12 N2 -9.5(4)
C13 N1 C16 C17 76.6(4)
C13 C14 C15 N2 -57.9(3)
C15 N2 C12 Ru1 173.7(2)
C15 N2 C12 N1 -3.8(4)
C15 N2 C18 C19 73.1(3)
C16 N1 C12 Ru1 -4.1(4)
C16 N1 C12 N2 173.4(3)
C16 N1 C13 C14 163.4(3)
C18 N2 C12 Ru1 -10.9(4)
C18 N2 C12 N1 171.6(3)
C18 N2 C15 C14 -137.1(3)
C20 N3 C21 C22 24.1(5)
C20 N3 C21 C22A -17.0(10)
C20 N3 C24 C25 -108.0(3)
C20 N4 C23 C22 -29.4(5)
C20 N4 C23 C22A 12.7(10)
C20 N4 C26 C27 104.3(3)
C21 N3 C20 Ru3 178.4(2)
C21 N3 C20 N4 -2.0(4)
C21 N3 C24 C25 78.5(4)
C21 C22 C23 N4 49.4(5)
C21 C22 C23 C22A -52.8(9)
C21 C22A C23 N4 -33.3(17)
C21 C22A C23 C22 61.2(13)
C22 C21 C22A C23 -62.5(13)
C22A C21 C22 C23 51.2(10)
C23 N4 C20 Ru3 -175.6(3)
C23 N4 C20 N3 4.8(5)
C23 N4 C26 C27 -81.6(4)
C24 N3 C20 Ru3 5.5(4)
C24 N3 C20 N4 -174.9(3)
C24 N3 C21 C22 -162.6(3)
C24 N3 C21 C22A 156.2(9)
C26 N4 C20 Ru3 -2.0(4)
C26 N4 C20 N3 178.4(3)
C26 N4 C23 C22 156.6(3)
C26 N4 C23 C22A -161.3(10)
